data_7024910
loop_
_publ_author_name
'Abram, Peter D.'
'McKay, David'
'Ellis, David'
'Macgregor, Stuart A.'
'Rosair, Georgina M.'
'Welch, Alan J.'

_publ_section_title
;
 Synthetic, structural and computational studies on adducts of the
 4,1,2-SnC2B10 supraicosahedral stannacarborane.
;
_journal_issue 9
_journal_name_full 'Dalton transactions (Cambridge, England : 2003)'
_journal_page_first 2412
_journal_page_last 2422
_journal_paper_doi 10.1039/b922644c
_journal_volume 39
_journal_year 2010
_chemical_formula_sum 'C17 H24 B10 N2 Sn'
_chemical_formula_weight 483.17
_chemical_name_systematic
;
?
;
_space_group_IT_number 14
_symmetry_cell_setting monoclinic
_symmetry_space_group_name_Hall '-P 2yn'
_symmetry_space_group_name_H-M 'P 1 21/n 1'
_atom_sites_solution_hydrogens geom
_atom_sites_solution_primary direct
_atom_sites_solution_secondary difmap
_audit_creation_method SHELXL-97
_cell_angle_alpha 90.00
_cell_angle_beta 98.566(9)
_cell_angle_gamma 90.00
_cell_formula_units_Z 4
_cell_length_a 8.2556(14)
_cell_length_b 23.479(4)
_cell_length_c 10.8500(15)
_cell_measurement_reflns_used 7761
_cell_measurement_temperature 100(2)
_cell_measurement_theta_max 28.917
_cell_measurement_theta_min 2.572
_cell_volume 2079.6(6)
_computing_cell_refinement 'APEX2 (Bruker, 2006)'
_computing_data_collection 'APEX2 (Bruker, 2006)'
_computing_data_reduction 'APEX2 (Bruker, 2006)'
_computing_molecular_graphics 'SHELXTL (Bruker, 2004)'
_computing_publication_material 'SHELXTL (Bruker, 2004)'
_computing_structure_refinement 'SHELXL-97 (Sheldrick, 2008)'
_computing_structure_solution 'SHELXS-97 (Sheldrick, 2008)'
_diffrn_ambient_temperature 100(2)
_diffrn_measured_fraction_theta_full 0.999
_diffrn_measured_fraction_theta_max 0.987
_diffrn_radiation_monochromator graphite
_diffrn_radiation_source 'fine-focus sealed tube'
_diffrn_radiation_type MoK\a
_diffrn_radiation_wavelength 0.71073
_diffrn_reflns_av_R_equivalents 0.1006
_diffrn_reflns_av_sigmaI/netI 0.0684
_diffrn_reflns_limit_h_max 12
_diffrn_reflns_limit_h_min -13
_diffrn_reflns_limit_k_max 34
_diffrn_reflns_limit_k_min -37
_diffrn_reflns_limit_l_max 17
_diffrn_reflns_limit_l_min -17
_diffrn_reflns_number 67393
_diffrn_reflns_theta_full 25.00
_diffrn_reflns_theta_max 34.33
_diffrn_reflns_theta_min 2.57
_exptl_absorpt_coefficient_mu 1.236
_exptl_absorpt_correction_T_max 0.7901
_exptl_absorpt_correction_T_min 0.6377
_exptl_absorpt_correction_type multi-scan
_exptl_absorpt_process_details 'Bruker SADABS'
_exptl_crystal_colour yellow
_exptl_crystal_density_diffrn 1.543
_exptl_crystal_density_method 'not measured'
_exptl_crystal_description block
_exptl_crystal_F_000 960
_exptl_crystal_size_max 0.40
_exptl_crystal_size_mid 0.28
_exptl_crystal_size_min 0.20
_refine_diff_density_max 1.307
_refine_diff_density_min -1.411
_refine_diff_density_rms 0.123
_refine_ls_extinction_method none
_refine_ls_goodness_of_fit_ref 0.967
_refine_ls_hydrogen_treatment mixed
_refine_ls_matrix_type full
_refine_ls_number_parameters 301
_refine_ls_number_reflns 8582
_refine_ls_number_restraints 0
_refine_ls_restrained_S_all 0.967
_refine_ls_R_factor_all 0.0669
_refine_ls_R_factor_gt 0.0392
_refine_ls_shift/su_max 0.002
_refine_ls_shift/su_mean 0.000
_refine_ls_structure_factor_coef Fsqd
_refine_ls_weighting_details 'calc w=1/[\s^2^(Fo^2^)+(0.0393P)^2^+0.0000P] where P=(Fo^2^+2Fc^2^)/3'
_refine_ls_weighting_scheme calc
_refine_ls_wR_factor_gt 0.0788
_refine_ls_wR_factor_ref 0.0880
_reflns_number_gt 6174
_reflns_number_total 8582
_reflns_threshold_expression >2sigma(I)
_cod_data_source_file b922644c.txt
_cod_data_source_block 3
_cod_depositor_comments
;
The following automatic conversions were performed:

'_symmetry_cell_setting' value 'Monoclinic' changed to 'monoclinic'
according to /home/saulius/struct/CIF-dictionaries/cif_core.dic
dictionary named 'cif_core.dic' version 2.4.2 from 2011-04-26.

Automatic conversion script
Id: cif_fix_values 1891 2012-01-12 08:04:46Z andrius 

The following automatic conversions were performed:

'_exptl_absorpt_correction_type' value 'multi-scans' was replaced
with the value 'multi-scan' as specified in the replacement file
'src/cod-tools/trunk/data/replacement-values/replacement_values.lst'.

Automatic conversion script
Id: cif_fix_values 5376 2017-05-30 11:51:03Z andrius 
;
_cod_original_sg_symbol_H-M P2(1)/n
_cod_database_code 7024910

loop_
_symmetry_equiv_pos_as_xyz
'x, y, z'
'-x+1/2, y+1/2, -z+1/2'
'-x, -y, -z'
'x-1/2, -y-1/2, z-1/2'

loop_
_atom_site_label
_atom_site_type_symbol
_atom_site_fract_x
_atom_site_fract_y
_atom_site_fract_z
_atom_site_U_iso_or_equiv
_atom_site_adp_type
_atom_site_occupancy
_atom_site_symmetry_multiplicity
_atom_site_calc_flag
_atom_site_refinement_flags
Sn4 Sn 0.769033(17) 0.120392(6) 0.755723(12) 0.01746(5) Uani 1 1 d .
C1 C 0.7283(2) 0.17294(9) 0.52120(18) 0.0173(4) Uani 1 1 d .
C2 C 0.6864(2) 0.21650(9) 0.60347(18) 0.0177(4) Uani 1 1 d .
B3 B 0.6569(3) 0.11100(11) 0.5044(2) 0.0179(4) Uani 1 1 d .
H3 H 0.733(3) 0.0801(10) 0.454(2) 0.022 Uiso 1 1 d .
B5 B 0.5393(3) 0.16690(11) 0.4152(2) 0.0201(5) Uani 1 1 d .
H5 H 0.567(3) 0.1753(10) 0.323(2) 0.024 Uiso 1 1 d .
B6 B 0.5498(3) 0.21534(11) 0.6867(2) 0.0200(5) Uani 1 1 d .
H6 H 0.552(3) 0.2506(10) 0.750(2) 0.024 Uiso 1 1 d .
B7 B 0.5240(3) 0.08839(11) 0.6179(2) 0.0182(5) Uani 1 1 d .
H7 H 0.534(3) 0.0447(10) 0.646(2) 0.022 Uiso 1 1 d .
B8 B 0.4433(3) 0.10388(11) 0.4612(2) 0.0181(5) Uani 1 1 d .
H8 H 0.403(3) 0.0737(10) 0.401(2) 0.022 Uiso 1 1 d .
B9 B 0.4808(3) 0.22770(12) 0.5181(2) 0.0232(5) Uani 1 1 d .
H9 H 0.461(3) 0.2697(11) 0.484(2) 0.028 Uiso 1 1 d .
B10 B 0.4683(3) 0.14465(12) 0.7150(2) 0.0200(5) Uani 1 1 d .
H10 H 0.446(3) 0.1370(9) 0.812(2) 0.024 Uiso 1 1 d .
B11 B 0.3479(3) 0.17228(11) 0.4630(2) 0.0203(5) Uani 1 1 d .
H11 H 0.252(3) 0.1826(10) 0.399(2) 0.024 Uiso 1 1 d .
B12 B 0.3510(3) 0.19520(11) 0.6203(2) 0.0216(5) Uani 1 1 d .
H12 H 0.250(3) 0.2186(10) 0.654(2) 0.026 Uiso 1 1 d .
B13 B 0.3304(3) 0.12178(11) 0.5838(2) 0.0207(5) Uani 1 1 d .
H13 H 0.220(3) 0.0972(10) 0.597(2) 0.025 Uiso 1 1 d .
C3 C 0.8158(3) 0.26296(9) 0.6094(2) 0.0217(4) Uani 1 1 d .
H3A H 0.7656 0.3011 0.6127 0.026 Uiso 1 1 calc R
H3B H 0.9001 0.2581 0.6838 0.026 Uiso 1 1 calc R
C4 C 0.8902(3) 0.25582(9) 0.4906(2) 0.0247(5) Uani 1 1 d .
H4A H 1.0054 0.2690 0.5021 0.030 Uiso 1 1 calc R
H4B H 0.8269 0.2771 0.4207 0.030 Uiso 1 1 calc R
C5 C 0.8797(3) 0.19156(9) 0.4671(2) 0.0216(4) Uani 1 1 d .
H5A H 0.8675 0.1831 0.3768 0.026 Uiso 1 1 calc R
H5B H 0.9788 0.1720 0.5097 0.026 Uiso 1 1 calc R
N41 N 0.7008(2) 0.07166(8) 0.94073(15) 0.0190(4) Uani 1 1 d .
N42 N 0.8400(2) 0.01919(8) 0.76004(15) 0.0179(3) Uani 1 1 d .
C40 C 0.6320(3) 0.09738(11) 1.02934(19) 0.0252(5) Uani 1 1 d .
H40 H 0.5965 0.1357 1.0162 0.030 Uiso 1 1 calc R
C41 C 0.6097(3) 0.07070(11) 1.1407(2) 0.0283(5) Uani 1 1 d .
H41 H 0.5578 0.0903 1.2008 0.034 Uiso 1 1 calc R
C42 C 0.6635(3) 0.01616(11) 1.16168(19) 0.0260(5) Uani 1 1 d .
H42 H 0.6501 -0.0025 1.2372 0.031 Uiso 1 1 calc R
C43 C 0.7384(2) -0.01224(10) 1.07193(19) 0.0215(4) Uani 1 1 d .
C44 C 0.8001(3) -0.06923(10) 1.0873(2) 0.0254(5) Uani 1 1 d .
H44 H 0.7930 -0.0890 1.1627 0.030 Uiso 1 1 calc R
C45 C 0.8676(3) -0.09523(10) 0.9974(2) 0.0255(5) Uani 1 1 d .
H45 H 0.9068 -0.1331 1.0103 0.031 Uiso 1 1 calc R
C46 C 0.8818(2) -0.06717(9) 0.88246(19) 0.0196(4) Uani 1 1 d .
C47 C 0.9502(3) -0.09265(10) 0.7856(2) 0.0235(5) Uani 1 1 d .
H47 H 0.9882 -0.1309 0.7932 0.028 Uiso 1 1 calc R
C48 C 0.9620(3) -0.06228(10) 0.6800(2) 0.0248(5) Uani 1 1 d .
H48 H 1.0077 -0.0792 0.6134 0.030 Uiso 1 1 calc R
C49 C 0.9063(3) -0.00626(10) 0.67105(19) 0.0210(4) Uani 1 1 d .
H49 H 0.9163 0.0146 0.5976 0.025 Uiso 1 1 calc R
C50 C 0.8262(2) -0.01067(9) 0.86525(18) 0.0164(4) Uani 1 1 d .
C51 C 0.7536(2) 0.01735(9) 0.96088(18) 0.0175(4) Uani 1 1 d .

loop_
_atom_site_aniso_label
_atom_site_aniso_U_11
_atom_site_aniso_U_22
_atom_site_aniso_U_33
_atom_site_aniso_U_23
_atom_site_aniso_U_13
_atom_site_aniso_U_12
Sn4 0.01758(7) 0.01818(9) 0.01578(7) 0.00219(6) -0.00027(5) -0.00050(6)
C1 0.0184(9) 0.0168(10) 0.0165(9) 0.0008(7) 0.0028(7) 0.0002(8)
C2 0.0203(9) 0.0158(10) 0.0160(9) 0.0015(7) -0.0004(7) 0.0020(8)
B3 0.0196(10) 0.0174(12) 0.0167(10) 0.0008(9) 0.0025(8) 0.0006(8)
B5 0.0204(11) 0.0236(13) 0.0155(10) 0.0026(9) -0.0001(8) 0.0024(9)
B6 0.0214(11) 0.0222(13) 0.0158(10) -0.0031(9) 0.0011(8) 0.0018(9)
B7 0.0166(10) 0.0196(13) 0.0180(10) 0.0022(9) 0.0006(8) -0.0010(9)
B8 0.0182(10) 0.0194(12) 0.0164(10) -0.0008(9) 0.0016(8) -0.0020(9)
B9 0.0246(12) 0.0212(13) 0.0224(12) 0.0011(10) -0.0010(9) 0.0043(10)
B10 0.0185(10) 0.0262(13) 0.0153(10) 0.0005(9) 0.0027(8) 0.0000(9)
B11 0.0175(10) 0.0241(13) 0.0184(11) 0.0005(9) -0.0008(8) 0.0027(9)
B12 0.0183(11) 0.0252(14) 0.0213(11) -0.0036(10) 0.0028(9) 0.0045(9)
B13 0.0165(10) 0.0264(14) 0.0187(11) 0.0017(9) 0.0010(8) -0.0016(9)
C3 0.0260(11) 0.0144(11) 0.0239(10) -0.0001(8) 0.0010(8) -0.0013(8)
C4 0.0247(11) 0.0203(12) 0.0303(12) 0.0041(9) 0.0078(9) -0.0047(9)
C5 0.0226(10) 0.0207(12) 0.0230(10) -0.0006(8) 0.0084(8) -0.0022(8)
N41 0.0216(8) 0.0205(10) 0.0145(8) 0.0008(7) 0.0017(6) 0.0021(7)
N42 0.0176(8) 0.0201(10) 0.0154(8) 0.0004(7) 0.0003(6) 0.0009(7)
C40 0.0265(11) 0.0289(13) 0.0196(10) -0.0027(9) 0.0014(8) 0.0059(9)
C41 0.0261(11) 0.0436(16) 0.0153(10) -0.0054(10) 0.0036(8) -0.0004(10)
C42 0.0224(10) 0.0401(15) 0.0154(9) 0.0044(9) 0.0023(8) -0.0068(10)
C43 0.0182(9) 0.0282(12) 0.0173(9) 0.0030(8) 0.0002(7) -0.0074(8)
C44 0.0249(11) 0.0273(13) 0.0222(11) 0.0108(9) -0.0022(8) -0.0090(9)
C45 0.0259(11) 0.0166(11) 0.0309(12) 0.0048(9) -0.0062(9) -0.0056(9)
C46 0.0164(9) 0.0170(11) 0.0232(10) 0.0008(8) -0.0037(8) -0.0035(7)
C47 0.0194(10) 0.0175(11) 0.0313(11) -0.0050(9) -0.0041(8) 0.0004(8)
C48 0.0196(10) 0.0284(13) 0.0258(11) -0.0067(9) 0.0015(8) 0.0048(9)
C49 0.0210(10) 0.0251(12) 0.0166(9) -0.0007(8) 0.0024(8) 0.0012(8)
C50 0.0156(9) 0.0155(10) 0.0174(9) 0.0010(7) 0.0000(7) -0.0028(7)
C51 0.0157(9) 0.0199(11) 0.0159(9) 0.0014(8) -0.0004(7) -0.0031(7)

loop_
_atom_type_symbol
_atom_type_description
_atom_type_scat_dispersion_real
_atom_type_scat_dispersion_imag
_atom_type_scat_source
C C 0.0033 0.0016 'International Tables Vol C Tables 4.2.6.8 and 6.1.1.4'
H H 0.0000 0.0000 'International Tables Vol C Tables 4.2.6.8 and 6.1.1.4'
B B 0.0013 0.0007 'International Tables Vol C Tables 4.2.6.8 and 6.1.1.4'
N N 0.0061 0.0033 'International Tables Vol C Tables 4.2.6.8 and 6.1.1.4'
Sn Sn -0.6537 1.4246 'International Tables Vol C Tables 4.2.6.8 and 6.1.1.4'

loop_
_geom_angle_atom_site_label_1
_geom_angle_atom_site_label_2
_geom_angle_atom_site_label_3
_geom_angle
N42 Sn4 B7 83.53(7)
N42 Sn4 N41 67.30(6)
B7 Sn4 N41 95.01(7)
N42 Sn4 B10 116.72(7)
B7 Sn4 B10 42.24(8)
N41 Sn4 B10 84.74(7)
N42 Sn4 B3 89.16(6)
B7 Sn4 B3 41.02(7)
N41 Sn4 B3 133.62(7)
B10 Sn4 B3 70.60(7)
N42 Sn4 C1 116.17(6)
B7 Sn4 C1 66.66(7)
N41 Sn4 C1 159.88(6)
B10 Sn4 C1 76.08(7)
B3 Sn4 C1 32.79(7)
N42 Sn4 C2 145.59(6)
B7 Sn4 C2 77.40(7)
N41 Sn4 C2 142.11(6)
B10 Sn4 C2 64.56(7)
B3 Sn4 C2 57.85(7)
C1 Sn4 C2 29.54(6)
N42 Sn4 B6 152.94(6)
B7 Sn4 B6 69.56(8)
N41 Sn4 B6 111.11(7)
B10 Sn4 B6 38.77(8)
B3 Sn4 B6 72.60(7)
C1 Sn4 B6 56.00(6)
C2 Sn4 B6 31.33(7)
C2 C1 C5 108.86(18)
C2 C1 B3 127.79(19)
C5 C1 B3 122.46(18)
C2 C1 B5 100.82(16)
C5 C1 B5 117.36(16)
B3 C1 B5 65.06(14)
C2 C1 B9 49.11(12)
C5 C1 B9 125.77(16)
B3 C1 B9 100.97(15)
B5 C1 B9 51.77(11)
C2 C1 Sn4 75.89(11)
C5 C1 Sn4 118.82(13)
B3 C1 Sn4 71.95(11)
B5 C1 Sn4 121.38(12)
B9 C1 Sn4 103.56(9)
C1 C2 C3 107.76(18)
C1 C2 B6 127.99(19)
C3 C2 B6 123.82(18)
C1 C2 B9 94.53(15)
C3 C2 B9 120.79(17)
B6 C2 B9 66.13(14)
C1 C2 B5 44.95(11)
C3 C2 B5 128.36(15)
B6 C2 B5 99.26(14)
B9 C2 B5 49.64(11)
C1 C2 Sn4 74.57(11)
C3 C2 Sn4 116.20(13)
B6 C2 Sn4 77.15(12)
B9 C2 Sn4 122.52(13)
B5 C2 Sn4 98.70(9)
C1 B3 B8 117.49(18)
C1 B3 B5 63.60(14)
B8 B3 B5 59.66(14)
C1 B3 B7 116.02(18)
B8 B3 B7 58.62(13)
B5 B3 B7 103.80(16)
C1 B3 Sn4 75.27(11)
B8 B3 Sn4 116.44(14)
B5 B3 Sn4 122.79(14)
B7 B3 Sn4 60.51(9)
C1 B3 H3 114.7(12)
B8 B3 H3 114.3(11)
B5 B3 H3 119.4(11)
B7 B3 H3 123.8(11)
Sn4 B3 H3 113.0(11)
B11 B5 B8 61.04(15)
B11 B5 C1 122.90(17)
B8 B5 C1 105.38(15)
B11 B5 B3 109.27(17)
B8 B5 B3 58.54(13)
C1 B5 B3 51.35(12)
B11 B5 B9 56.88(14)
B8 B5 B9 107.05(17)
C1 B5 B9 80.74(14)
B3 B5 B9 112.82(16)
B11 B5 C2 94.29(14)
B8 B5 C2 109.82(14)
C1 B5 C2 34.23(9)
B3 B5 C2 75.33(12)
B9 B5 C2 46.55(10)
B11 B5 H5 126.1(12)
B8 B5 H5 125.1(13)
C1 B5 H5 107.4(13)
B3 B5 H5 117.2(12)
B9 B5 H5 120.7(12)
C2 B5 H5 122.1(13)
C2 B6 B12 118.95(18)
C2 B6 B10 115.56(18)
B12 B6 B10 58.76(14)
C2 B6 B9 64.24(14)
B12 B6 B9 60.47(14)
B10 B6 B9 103.91(16)
C2 B6 Sn4 71.51(12)
B12 B6 Sn4 114.11(15)
B10 B6 Sn4 59.41(10)
B9 B6 Sn4 117.60(14)
C2 B6 H6 114.3(13)
B12 B6 H6 113.4(13)
B10 B6 H6 124.4(12)
B9 B6 H6 118.8(12)
Sn4 B6 H6 118.5(13)
B13 B7 B8 60.57(13)
B13 B7 B10 59.57(13)
B8 B7 B10 108.71(17)
B13 B7 B3 109.97(16)
B8 B7 B3 58.37(13)
B10 B7 B3 114.25(18)
B13 B7 Sn4 129.08(15)
B8 B7 Sn4 133.05(15)
B10 B7 Sn4 71.06(11)
B3 B7 Sn4 78.47(11)
B13 B7 H7 120.8(12)
B8 B7 H7 118.1(12)
B10 B7 H7 123.8(12)
B3 B7 H7 115.9(12)
Sn4 B7 H7 95.8(12)
B3 B8 B7 63.01(13)
B3 B8 B13 113.13(16)
B7 B8 B13 59.72(13)
B3 B8 B5 61.81(13)
B7 B8 B5 108.67(16)
B13 B8 B5 108.45(18)
B3 B8 B11 109.67(17)
B7 B8 B11 106.13(17)
B13 B8 B11 60.08(14)
B5 B8 B11 58.24(14)
B3 B8 H8 118.0(14)
B7 B8 H8 122.2(13)
B13 B8 H8 120.1(14)
B5 B8 H8 121.8(13)
B11 B8 H8 122.9(14)
B11 B9 B12 60.03(15)
B11 B9 C2 123.65(18)
B12 B9 C2 102.56(16)
B11 B9 B6 107.79(18)
B12 B9 B6 57.05(13)
C2 B9 B6 49.63(12)
B11 B9 B5 56.41(14)
B12 B9 B5 105.36(18)
C2 B9 B5 83.82(14)
B6 B9 B5 112.96(17)
B11 B9 C1 95.45(15)
B12 B9 C1 110.03(15)
C2 B9 C1 36.36(9)
B6 B9 C1 76.56(12)
B5 B9 C1 47.49(10)
B11 B9 H9 121.2(13)
B12 B9 H9 122.2(13)
C2 B9 H9 113.2(14)
B6 B9 H9 120.1(13)
B5 B9 H9 121.8(13)
C1 B9 H9 125.9(13)
B12 B10 B13 60.22(14)
B12 B10 B7 108.71(16)
B13 B10 B7 59.58(13)
B12 B10 B6 58.41(14)
B13 B10 B6 110.36(17)
B7 B10 B6 115.86(17)
B12 B10 Sn4 134.09(15)
B13 B10 Sn4 124.86(15)
B7 B10 Sn4 66.70(10)
B6 B10 Sn4 81.83(11)
B12 B10 H10 120.3(12)
B13 B10 H10 122.3(13)
B7 B10 H10 122.2(12)
B6 B10 H10 115.0(12)
Sn4 B10 H10 95.7(13)
B5 B11 B9 66.71(15)
B5 B11 B12 114.98(17)
B9 B11 B12 61.97(15)
B5 B11 B13 110.25(17)
B9 B11 B13 110.94(17)
B12 B11 B13 59.39(14)
B5 B11 B8 60.72(14)
B9 B11 B8 114.61(17)
B12 B11 B8 109.67(16)
B13 B11 B8 59.79(14)
B5 B11 H11 118.2(13)
B9 B11 H11 116.6(14)
B12 B11 H11 118.9(13)
B13 B11 H11 121.7(14)
B8 B11 H11 121.0(13)
B6 B12 B10 62.82(14)
B6 B12 B13 113.96(18)
B10 B12 B13 60.06(14)
B6 B12 B11 110.62(17)
B10 B12 B11 106.39(17)
B13 B12 B11 60.37(14)
B6 B12 B9 62.48(14)
B10 B12 B9 108.36(17)
B13 B12 B9 108.48(17)
B11 B12 B9 57.99(14)
B6 B12 H12 115.9(13)
B10 B12 H12 121.4(12)
B13 B12 H12 120.5(12)
B11 B12 H12 124.0(12)
B9 B12 H12 122.2(12)
B7 B13 B10 60.86(14)
B7 B13 B12 109.33(17)
B10 B13 B12 59.72(14)
B7 B13 B8 59.70(13)
B10 B13 B8 109.04(17)
B12 B13 B8 110.66(18)
B7 B13 B11 106.14(17)
B10 B13 B11 106.03(17)
B12 B13 B11 60.24(14)
B8 B13 B11 60.13(14)
B7 B13 H13 118.5(13)
B10 B13 H13 119.8(12)
B12 B13 H13 122.1(13)
B8 B13 H13 120.5(12)
B11 B13 H13 126.9(12)
C4 C3 C2 104.78(17)
C4 C3 H3A 110.8
C2 C3 H3A 110.8
C4 C3 H3B 110.8
C2 C3 H3B 110.8
H3A C3 H3B 108.9
C3 C4 C5 103.29(17)
C3 C4 H4A 111.1
C5 C4 H4A 111.1
C3 C4 H4B 111.1
C5 C4 H4B 111.1
H4A C4 H4B 109.1
C1 C5 C4 104.41(17)
C1 C5 H5A 110.9
C4 C5 H5A 110.9
C1 C5 H5B 110.9
C4 C5 H5B 110.9
H5A C5 H5B 108.9
C40 N41 C51 118.15(19)
C40 N41 Sn4 123.71(15)
C51 N41 Sn4 117.67(13)
C49 N42 C50 118.44(18)
C49 N42 Sn4 123.32(14)
C50 N42 Sn4 117.87(13)
N41 C40 C41 123.1(2)
N41 C40 H40 118.4
C41 C40 H40 118.4
C42 C41 C40 118.9(2)
C42 C41 H41 120.5
C40 C41 H41 120.5
C41 C42 C43 119.9(2)
C41 C42 H42 120.1
C43 C42 H42 120.1
C42 C43 C51 117.7(2)
C42 C43 C44 123.4(2)
C51 C43 C44 118.9(2)
C45 C44 C43 121.3(2)
C45 C44 H44 119.3
C43 C44 H44 119.3
C44 C45 C46 121.4(2)
C44 C45 H45 119.3
C46 C45 H45 119.3
C47 C46 C50 117.6(2)
C47 C46 C45 123.6(2)
C50 C46 C45 118.8(2)
C48 C47 C46 119.6(2)
C48 C47 H47 120.2
C46 C47 H47 120.2
C47 C48 C49 119.2(2)
C47 C48 H48 120.4
C49 C48 H48 120.4
N42 C49 C48 123.0(2)
N42 C49 H49 118.5
C48 C49 H49 118.5
N42 C50 C46 122.09(19)
N42 C50 C51 117.89(18)
C46 C50 C51 120.01(19)
N41 C51 C43 122.22(19)
N41 C51 C50 118.32(18)
C43 C51 C50 119.46(19)

loop_
_geom_bond_atom_site_label_1
_geom_bond_atom_site_label_2
_geom_bond_distance
Sn4 N42 2.4460(18)
Sn4 B7 2.448(2)
Sn4 N41 2.4481(17)
Sn4 B10 2.521(2)
Sn4 B3 2.755(2)
Sn4 C1 2.803(2)
Sn4 C2 2.820(2)
Sn4 B6 2.899(3)
C1 C2 1.433(3)
C1 C5 1.522(3)
C1 B3 1.569(3)
C1 B5 1.800(3)
C1 B9 2.410(3)
C2 C3 1.522(3)
C2 B6 1.546(3)
C2 B9 1.827(3)
C2 B5 2.503(3)
B3 B8 1.764(3)
B3 B5 1.822(3)
B3 B7 1.846(3)
B3 H3 1.15(2)
B5 B11 1.740(3)
B5 B8 1.784(4)
B5 B9 1.918(4)
B5 H5 1.08(2)
B6 B12 1.756(3)
B6 B10 1.834(4)
B6 B9 1.856(3)
B6 H6 1.07(2)
B7 B13 1.769(3)
B7 B8 1.768(3)
B7 B10 1.792(4)
B7 H7 1.07(2)
B8 B13 1.784(4)
B8 B11 1.790(4)
B8 H8 0.99(2)
B9 B11 1.749(4)
B9 B12 1.821(4)
B9 H9 1.06(2)
B10 B12 1.762(4)
B10 B13 1.769(3)
B10 H10 1.11(2)
B11 B12 1.787(3)
B11 B13 1.789(4)
B11 H11 1.00(2)
B12 B13 1.771(4)
B12 H12 1.10(2)
B13 H13 1.10(2)
C3 C4 1.518(3)
C3 H3A 0.9900
C3 H3B 0.9900
C4 C5 1.530(3)
C4 H4A 0.9900
C4 H4B 0.9900
C5 H5A 0.9900
C5 H5B 0.9900
N41 C40 1.332(3)
N41 C51 1.355(3)
N42 C49 1.321(3)
N42 C50 1.359(2)
C40 C41 1.397(3)
C40 H40 0.9500
C41 C42 1.363(3)
C41 H41 0.9500
C42 C43 1.398(3)
C42 H42 0.9500
C43 C51 1.412(3)
C43 C44 1.433(3)
C44 C45 1.340(3)
C44 H44 0.9500
C45 C46 1.431(3)
C45 H45 0.9500
C46 C47 1.400(3)
C46 C50 1.407(3)
C47 C48 1.365(3)
C47 H47 0.9500
C48 C49 1.392(3)
C48 H48 0.9500
C49 H49 0.9500
C50 C51 1.433(3)

loop_
_geom_torsion_atom_site_label_1
_geom_torsion_atom_site_label_2
_geom_torsion_atom_site_label_3
_geom_torsion_atom_site_label_4
_geom_torsion
N42 Sn4 C1 C2 175.82(11)
B7 Sn4 C1 C2 106.23(13)
N41 Sn4 C1 C2 80.6(2)
B10 Sn4 C1 C2 62.60(12)
B3 Sn4 C1 C2 138.28(18)
B6 Sn4 C1 C2 25.89(12)
N42 Sn4 C1 C5 -80.17(16)
B7 Sn4 C1 C5 -149.76(17)
N41 Sn4 C1 C5 -175.41(15)
B10 Sn4 C1 C5 166.61(17)
B3 Sn4 C1 C5 -117.7(2)
C2 Sn4 C1 C5 104.0(2)
B6 Sn4 C1 C5 129.91(18)
N42 Sn4 C1 B3 37.54(13)
B7 Sn4 C1 B3 -32.05(12)
N41 Sn4 C1 B3 -57.7(2)
B10 Sn4 C1 B3 -75.68(13)
C2 Sn4 C1 B3 -138.28(18)
B6 Sn4 C1 B3 -112.39(14)
N42 Sn4 C1 B5 81.61(15)
B7 Sn4 C1 B5 12.02(15)
N41 Sn4 C1 B5 -13.6(3)
B10 Sn4 C1 B5 -31.61(15)
B3 Sn4 C1 B5 44.08(15)
C2 Sn4 C1 B5 -94.20(18)
B6 Sn4 C1 B5 -68.31(15)
N42 Sn4 C1 B9 134.84(9)
B7 Sn4 C1 B9 65.26(11)
N41 Sn4 C1 B9 39.6(2)
B10 Sn4 C1 B9 21.62(10)
B3 Sn4 C1 B9 97.31(15)
C2 Sn4 C1 B9 -40.97(12)
B6 Sn4 C1 B9 -15.08(9)
C5 C1 C2 C3 -2.9(2)
B3 C1 C2 C3 166.30(19)
B5 C1 C2 C3 -126.98(17)
B9 C1 C2 C3 -124.4(2)
Sn4 C1 C2 C3 113.12(14)
C5 C1 C2 B6 -175.52(19)
B3 C1 C2 B6 -6.3(3)
B5 C1 C2 B6 60.4(2)
B9 C1 C2 B6 63.1(2)
Sn4 C1 C2 B6 -59.46(19)
C5 C1 C2 B9 121.43(17)
B3 C1 C2 B9 -69.3(2)
B5 C1 C2 B9 -2.61(17)
Sn4 C1 C2 B9 -122.51(12)
C5 C1 C2 B5 124.0(2)
B3 C1 C2 B5 -66.7(2)
B9 C1 C2 B5 2.61(17)
Sn4 C1 C2 B5 -119.91(13)
C5 C1 C2 Sn4 -116.06(15)
B3 C1 C2 Sn4 53.18(19)
B5 C1 C2 Sn4 119.91(13)
B9 C1 C2 Sn4 122.51(12)
N42 Sn4 C2 C1 -6.65(17)
B7 Sn4 C2 C1 -64.60(12)
N41 Sn4 C2 C1 -146.46(11)
B10 Sn4 C2 C1 -107.40(13)
B3 Sn4 C2 C1 -25.19(11)
B6 Sn4 C2 C1 -135.87(18)
N42 Sn4 C2 C3 -109.17(16)
B7 Sn4 C2 C3 -167.13(16)
N41 Sn4 C2 C3 111.02(16)
B10 Sn4 C2 C3 150.08(17)
B3 Sn4 C2 C3 -127.72(17)
C1 Sn4 C2 C3 -102.52(19)
B6 Sn4 C2 C3 121.6(2)
N42 Sn4 C2 B6 129.22(13)
B7 Sn4 C2 B6 71.27(13)
N41 Sn4 C2 B6 -10.59(16)
B10 Sn4 C2 B6 28.47(12)
B3 Sn4 C2 B6 110.68(14)
C1 Sn4 C2 B6 135.87(18)
N42 Sn4 C2 B9 78.83(18)
B7 Sn4 C2 B9 20.88(15)
N41 Sn4 C2 B9 -60.98(18)
B10 Sn4 C2 B9 -21.92(14)
B3 Sn4 C2 B9 60.29(15)
C1 Sn4 C2 B9 85.48(17)
B6 Sn4 C2 B9 -50.39(16)
N42 Sn4 C2 B5 31.63(15)
B7 Sn4 C2 B5 -26.32(9)
N41 Sn4 C2 B5 -108.18(11)
B10 Sn4 C2 B5 -69.12(10)
B3 Sn4 C2 B5 13.09(9)
C1 Sn4 C2 B5 38.28(11)
B6 Sn4 C2 B5 -97.59(14)
C2 C1 B3 B8 57.7(3)
C5 C1 B3 B8 -134.4(2)
B5 C1 B3 B8 -26.62(17)
B9 C1 B3 B8 11.6(2)
Sn4 C1 B3 B8 112.46(17)
C2 C1 B3 B5 84.3(2)
C5 C1 B3 B5 -107.7(2)
B9 C1 B3 B5 38.25(13)
Sn4 C1 B3 B5 139.08(12)
C2 C1 B3 B7 -8.8(3)
C5 C1 B3 B7 159.16(18)
B5 C1 B3 B7 -93.09(18)
B9 C1 B3 B7 -54.85(18)
Sn4 C1 B3 B7 45.99(14)
C2 C1 B3 Sn4 -54.75(19)
C5 C1 B3 Sn4 113.17(18)
B5 C1 B3 Sn4 -139.08(12)
B9 C1 B3 Sn4 -100.84(10)
N42 Sn4 B3 C1 -146.85(12)
B7 Sn4 B3 C1 132.06(17)
N41 Sn4 B3 C1 156.32(10)
B10 Sn4 B3 C1 94.35(13)
C2 Sn4 B3 C1 22.80(10)
B6 Sn4 B3 C1 53.45(12)
N42 Sn4 B3 B8 99.44(15)
B7 Sn4 B3 B8 18.34(14)
N41 Sn4 B3 B8 42.61(19)
B10 Sn4 B3 B8 -19.37(15)
C1 Sn4 B3 B8 -113.7(2)
C2 Sn4 B3 B8 -90.92(16)
B6 Sn4 B3 B8 -60.27(15)
N42 Sn4 B3 B5 168.90(16)
B7 Sn4 B3 B5 87.81(19)
N41 Sn4 B3 B5 112.07(16)
B10 Sn4 B3 B5 50.09(16)
C1 Sn4 B3 B5 -44.25(15)
C2 Sn4 B3 B5 -21.45(14)
B6 Sn4 B3 B5 9.20(15)
N42 Sn4 B3 B7 81.09(12)
N41 Sn4 B3 B7 24.26(15)
B10 Sn4 B3 B7 -37.71(12)
C1 Sn4 B3 B7 -132.06(17)
C2 Sn4 B3 B7 -109.26(13)
B6 Sn4 B3 B7 -78.61(12)
C2 C1 B5 B11 -37.6(3)
C5 C1 B5 B11 -155.6(2)
B3 C1 B5 B11 89.2(2)
B9 C1 B5 B11 -40.12(18)
Sn4 C1 B5 B11 42.4(3)
C2 C1 B5 B8 -102.76(19)
C5 C1 B5 B8 139.24(19)
B3 C1 B5 B8 24.04(16)
B9 C1 B5 B8 -105.27(18)
Sn4 C1 B5 B8 -22.8(2)
C2 C1 B5 B3 -126.80(19)
C5 C1 B5 B3 115.2(2)
B9 C1 B5 B3 -129.31(17)
Sn4 C1 B5 B3 -46.84(14)
C2 C1 B5 B9 2.51(17)
C5 C1 B5 B9 -115.49(19)
B3 C1 B5 B9 129.31(17)
Sn4 C1 B5 B9 82.48(15)
C5 C1 B5 C2 -118.0(2)
B3 C1 B5 C2 126.80(19)
B9 C1 B5 C2 -2.51(17)
Sn4 C1 B5 C2 79.97(15)
C1 B3 B5 B11 -117.20(19)
B8 B3 B5 B11 35.38(16)
B7 B3 B5 B11 -4.7(2)
Sn4 B3 B5 B11 -68.3(2)
C1 B3 B5 B8 -152.58(18)
B7 B3 B5 B8 -40.09(15)
Sn4 B3 B5 B8 -103.69(17)
B8 B3 B5 C1 152.58(18)
B7 B3 B5 C1 112.49(18)
Sn4 B3 B5 C1 48.89(14)
C1 B3 B5 B9 -55.94(18)
B8 B3 B5 B9 96.64(19)
B7 B3 B5 B9 56.5(2)
Sn4 B3 B5 B9 -7.0(2)
C1 B3 B5 C2 -27.75(11)
B8 B3 B5 C2 124.83(14)
B7 B3 B5 C2 84.74(14)
Sn4 B3 B5 C2 21.14(14)
C1 C2 B5 B11 149.1(2)
C3 C2 B5 B11 -134.9(2)
B6 C2 B5 B11 13.08(18)
B9 C2 B5 B11 -34.33(16)
Sn4 C2 B5 B11 91.37(13)
C1 C2 B5 B8 88.4(2)
C3 C2 B5 B8 164.35(19)
B6 C2 B5 B8 -47.64(19)
B9 C2 B5 B8 -95.05(19)
Sn4 C2 B5 B8 30.66(16)
C3 C2 B5 C1 76.0(2)
B6 C2 B5 C1 -136.0(2)
B9 C2 B5 C1 176.6(2)
Sn4 C2 B5 C1 -57.71(15)
C1 C2 B5 B3 40.27(16)
C3 C2 B5 B3 116.2(2)
B6 C2 B5 B3 -95.73(17)
B9 C2 B5 B3 -143.15(19)
Sn4 C2 B5 B3 -17.44(12)
C1 C2 B5 B9 -176.6(2)
C3 C2 B5 B9 -100.6(2)
B6 C2 B5 B9 47.41(17)
Sn4 C2 B5 B9 125.70(15)
C1 C2 B6 B12 -49.5(3)
C3 C2 B6 B12 139.0(2)
B9 C2 B6 B12 26.84(19)
B5 C2 B6 B12 -11.0(2)
Sn4 C2 B6 B12 -107.90(19)
C1 C2 B6 B10 17.4(3)
C3 C2 B6 B10 -154.10(18)
B9 C2 B6 B10 93.74(18)
B5 C2 B6 B10 55.90(18)
Sn4 C2 B6 B10 -41.00(14)
C1 C2 B6 B9 -76.4(2)
C3 C2 B6 B9 112.2(2)
B5 C2 B6 B9 -37.84(13)
Sn4 C2 B6 B9 -134.73(12)
C1 C2 B6 Sn4 58.38(19)
C3 C2 B6 Sn4 -113.10(19)
B9 C2 B6 Sn4 134.73(12)
B5 C2 B6 Sn4 96.90(9)
N42 Sn4 B6 C2 -105.78(16)
B7 Sn4 B6 C2 -99.47(13)
N41 Sn4 B6 C2 173.05(11)
B10 Sn4 B6 C2 -136.56(17)
B3 Sn4 B6 C2 -56.11(12)
C1 Sn4 B6 C2 -24.46(10)
N42 Sn4 B6 B12 8.4(2)
B7 Sn4 B6 B12 14.70(14)
N41 Sn4 B6 B12 -72.78(15)
B10 Sn4 B6 B12 -22.39(14)
B3 Sn4 B6 B12 58.06(14)
C1 Sn4 B6 B12 89.71(15)
C2 Sn4 B6 B12 114.17(19)
N42 Sn4 B6 B10 30.78(19)
B7 Sn4 B6 B10 37.09(11)
N41 Sn4 B6 B10 -50.38(12)
B3 Sn4 B6 B10 80.46(12)
C1 Sn4 B6 B10 112.11(12)
C2 Sn4 B6 B10 136.56(17)
N42 Sn4 B6 B9 -59.6(2)
B7 Sn4 B6 B9 -53.26(15)
N41 Sn4 B6 B9 -140.73(15)
B10 Sn4 B6 B9 -90.35(18)
B3 Sn4 B6 B9 -9.89(15)
C1 Sn4 B6 B9 21.76(14)
C2 Sn4 B6 B9 46.22(15)
C1 B3 B7 B13 74.6(2)
B8 B3 B7 B13 -33.11(17)
B5 B3 B7 B13 7.5(2)
Sn4 B3 B7 B13 127.62(17)
C1 B3 B7 B8 107.7(2)
B5 B3 B7 B8 40.62(16)
Sn4 B3 B7 B8 160.73(15)
C1 B3 B7 B10 9.9(2)
B8 B3 B7 B10 -97.80(19)
B5 B3 B7 B10 -57.2(2)
Sn4 B3 B7 B10 62.92(13)
C1 B3 B7 Sn4 -53.04(16)
B8 B3 B7 Sn4 -160.73(15)
B5 B3 B7 Sn4 -120.11(14)
N42 Sn4 B7 B13 157.35(19)
N41 Sn4 B7 B13 90.92(18)
B10 Sn4 B7 B13 14.41(16)
B3 Sn4 B7 B13 -106.5(2)
C1 Sn4 B7 B13 -80.49(19)
C2 Sn4 B7 B13 -51.47(18)
B6 Sn4 B7 B13 -19.76(17)
N42 Sn4 B7 B8 -118.8(2)
N41 Sn4 B7 B8 174.8(2)
B10 Sn4 B7 B8 98.3(2)
B3 Sn4 B7 B8 -22.62(17)
C1 Sn4 B7 B8 3.35(19)
C2 Sn4 B7 B8 32.4(2)
B6 Sn4 B7 B8 64.1(2)
N42 Sn4 B7 B10 142.94(12)
N41 Sn4 B7 B10 76.51(12)
B3 Sn4 B7 B10 -120.87(16)
C1 Sn4 B7 B10 -94.90(12)
C2 Sn4 B7 B10 -65.88(11)
B6 Sn4 B7 B10 -34.18(11)
N42 Sn4 B7 B3 -96.19(11)
N41 Sn4 B7 B3 -162.62(11)
B10 Sn4 B7 B3 120.87(16)
C1 Sn4 B7 B3 25.97(10)
C2 Sn4 B7 B3 54.99(11)
B6 Sn4 B7 B3 86.69(12)
C1 B3 B8 B7 -105.2(2)
B5 B3 B8 B7 -132.90(18)
Sn4 B3 B8 B7 -18.72(14)
C1 B3 B8 B13 -71.6(2)
B5 B3 B8 B13 -99.3(2)
B7 B3 B8 B13 33.61(17)
Sn4 B3 B8 B13 14.9(2)
C1 B3 B8 B5 27.71(18)
B7 B3 B8 B5 132.90(18)
Sn4 B3 B8 B5 114.18(16)
C1 B3 B8 B11 -6.6(2)
B5 B3 B8 B11 -34.33(16)
B7 B3 B8 B11 98.57(18)
Sn4 B3 B8 B11 79.85(18)
B13 B7 B8 B3 143.89(18)
B10 B7 B8 B3 107.49(18)
Sn4 B7 B8 B3 26.3(2)
B10 B7 B8 B13 -36.39(16)
B3 B7 B8 B13 -143.89(18)
Sn4 B7 B8 B13 -117.6(2)
B13 B7 B8 B5 100.93(19)
B10 B7 B8 B5 64.5(2)
B3 B7 B8 B5 -42.96(16)
Sn4 B7 B8 B5 -16.7(3)
B13 B7 B8 B11 39.65(16)
B10 B7 B8 B11 3.3(2)
B3 B7 B8 B11 -104.24(18)
Sn4 B7 B8 B11 -78.0(2)
B11 B5 B8 B3 -141.35(17)
C1 B5 B8 B3 -21.90(15)
B9 B5 B8 B3 -106.73(17)
C2 B5 B8 B3 -57.58(14)
B11 B5 B8 B7 -97.80(18)
C1 B5 B8 B7 21.6(2)
B3 B5 B8 B7 43.55(16)
B9 B5 B8 B7 -63.2(2)
C2 B5 B8 B7 -14.0(2)
B11 B5 B8 B13 -34.43(15)
C1 B5 B8 B13 85.02(19)
B3 B5 B8 B13 106.92(17)
B9 B5 B8 B13 0.2(2)
C2 B5 B8 B13 49.34(18)
C1 B5 B8 B11 119.45(18)
B3 B5 B8 B11 141.35(17)
B9 B5 B8 B11 34.62(14)
C2 B5 B8 B11 83.77(15)
C1 C2 B9 B11 44.6(2)
C3 C2 B9 B11 158.4(2)
B6 C2 B9 B11 -85.2(2)
B5 C2 B9 B11 42.21(18)
Sn4 C2 B9 B11 -29.9(3)
C1 C2 B9 B12 106.82(18)
C3 C2 B9 B12 -139.39(19)
B6 C2 B9 B12 -22.98(17)
B5 C2 B9 B12 104.41(19)
Sn4 C2 B9 B12 32.2(2)
C1 C2 B9 B6 129.80(19)
C3 C2 B9 B6 -116.4(2)
B5 C2 B9 B6 127.38(18)
Sn4 C2 B9 B6 55.22(15)
C1 C2 B9 B5 2.42(16)
C3 C2 B9 B5 116.21(19)
B6 C2 B9 B5 -127.38(18)
Sn4 C2 B9 B5 -72.16(16)
C3 C2 B9 C1 113.8(2)
B6 C2 B9 C1 -129.80(19)
B5 C2 B9 C1 -2.42(16)
Sn4 C2 B9 C1 -74.58(15)
C2 B6 B9 B11 119.4(2)
B12 B6 B9 B11 -33.59(17)
B10 B6 B9 B11 7.4(2)
Sn4 B6 B9 B11 69.9(2)
C2 B6 B9 B12 153.0(2)
B10 B6 B9 B12 41.04(16)
Sn4 B6 B9 B12 103.51(17)
B12 B6 B9 C2 -153.0(2)
B10 B6 B9 C2 -111.96(19)
Sn4 B6 B9 C2 -49.49(14)
C2 B6 B9 B5 59.09(18)
B12 B6 B9 B5 -93.9(2)
B10 B6 B9 B5 -52.9(2)
Sn4 B6 B9 B5 9.6(2)
C2 B6 B9 C1 27.93(11)
B12 B6 B9 C1 -125.07(15)
B10 B6 B9 C1 -84.03(15)
Sn4 B6 B9 C1 -21.56(13)
B8 B5 B9 B11 -36.40(15)
C1 B5 B9 B11 -139.76(17)
B3 B5 B9 B11 -98.81(19)
C2 B5 B9 B11 -137.82(17)
B11 B5 B9 B12 36.46(15)
B8 B5 B9 B12 0.1(2)
C1 B5 B9 B12 -103.30(16)
B3 B5 B9 B12 -62.3(2)
C2 B5 B9 B12 -101.36(17)
B11 B5 B9 C2 137.82(17)
B8 B5 B9 C2 101.42(16)
C1 B5 B9 C2 -1.94(13)
B3 B5 B9 C2 39.01(19)
B11 B5 B9 B6 96.7(2)
B8 B5 B9 B6 60.3(2)
C1 B5 B9 B6 -43.05(19)
B3 B5 B9 B6 -2.1(3)
C2 B5 B9 B6 -41.11(14)
B11 B5 B9 C1 139.76(17)
B8 B5 B9 C1 103.36(16)
B3 B5 B9 C1 40.96(14)
C2 B5 B9 C1 1.94(13)
C2 C1 B9 B11 -144.0(2)
C5 C1 B9 B11 131.54(19)
B3 C1 B9 B11 -12.89(18)
B5 C1 B9 B11 32.72(15)
Sn4 C1 B9 B11 -86.75(14)
C2 C1 B9 B12 -83.98(19)
C5 C1 B9 B12 -168.41(18)
B3 C1 B9 B12 47.16(19)
B5 C1 B9 B12 92.76(19)
Sn4 C1 B9 B12 -26.70(16)
C5 C1 B9 C2 -84.4(2)
B3 C1 B9 C2 131.1(2)
B5 C1 B9 C2 176.7(2)
Sn4 C1 B9 C2 57.27(14)
C2 C1 B9 B6 -37.00(15)
C5 C1 B9 B6 -121.4(2)
B3 C1 B9 B6 94.13(16)
B5 C1 B9 B6 139.74(19)
Sn4 C1 B9 B6 20.27(13)
C2 C1 B9 B5 -176.7(2)
C5 C1 B9 B5 98.8(2)
B3 C1 B9 B5 -45.61(16)
Sn4 C1 B9 B5 -119.47(14)
B13 B7 B10 B12 -36.20(17)
B8 B7 B10 B12 0.6(2)
B3 B7 B10 B12 63.6(2)
Sn4 B7 B10 B12 130.85(16)
B8 B7 B10 B13 36.82(16)
B3 B7 B10 B13 99.78(18)
Sn4 B7 B10 B13 167.05(15)
B13 B7 B10 B6 -99.43(19)
B8 B7 B10 B6 -62.6(2)
B3 B7 B10 B6 0.3(2)
Sn4 B7 B10 B6 67.62(14)
B13 B7 B10 Sn4 -167.05(15)
B8 B7 B10 Sn4 -130.23(16)
B3 B7 B10 Sn4 -67.27(13)
C2 B6 B10 B12 -109.7(2)
B9 B6 B10 B12 -41.92(16)
Sn4 B6 B10 B12 -156.01(14)
C2 B6 B10 B13 -77.9(2)
B12 B6 B10 B13 31.77(17)
B9 B6 B10 B13 -10.2(2)
Sn4 B6 B10 B13 -124.24(17)
C2 B6 B10 B7 -12.8(2)
B12 B6 B10 B7 96.91(18)
B9 B6 B10 B7 55.0(2)
Sn4 B6 B10 B7 -59.09(13)
C2 B6 B10 Sn4 46.29(16)
B12 B6 B10 Sn4 156.01(14)
B9 B6 B10 Sn4 114.08(14)
N42 Sn4 B10 B12 -136.1(2)
B7 Sn4 B10 B12 -94.0(2)
N41 Sn4 B10 B12 162.6(2)
B3 Sn4 B10 B12 -57.3(2)
C1 Sn4 B10 B12 -23.5(2)
C2 Sn4 B10 B12 5.51(19)
B6 Sn4 B10 B12 28.84(18)
N42 Sn4 B10 B13 -55.7(2)
B7 Sn4 B10 B13 -13.62(16)
N41 Sn4 B10 B13 -117.02(19)
B3 Sn4 B10 B13 23.05(17)
C1 Sn4 B10 B13 56.85(18)
C2 Sn4 B10 B13 85.85(18)
B6 Sn4 B10 B13 109.2(2)
N42 Sn4 B10 B7 -42.10(13)
N41 Sn4 B10 B7 -103.40(12)
B3 Sn4 B10 B7 36.67(11)
C1 Sn4 B10 B7 70.48(11)
C2 Sn4 B10 B7 99.47(12)
B6 Sn4 B10 B7 122.79(16)
N42 Sn4 B10 B6 -164.89(10)
B7 Sn4 B10 B6 -122.79(16)
N41 Sn4 B10 B6 133.81(11)
B3 Sn4 B10 B6 -86.12(11)
C1 Sn4 B10 B6 -52.31(10)
C2 Sn4 B10 B6 -23.32(10)
B8 B5 B11 B9 139.57(16)
C1 B5 B11 B9 49.4(2)
B3 B5 B11 B9 105.21(18)
C2 B5 B11 B9 29.26(12)
B8 B5 B11 B12 99.5(2)
C1 B5 B11 B12 9.3(3)
B3 B5 B11 B12 65.1(2)
B9 B5 B11 B12 -40.10(18)
C2 B5 B11 B12 -10.8(2)
B8 B5 B11 B13 34.75(16)
C1 B5 B11 B13 -55.4(3)
B3 B5 B11 B13 0.4(2)
B9 B5 B11 B13 -104.83(19)
C2 B5 B11 B13 -75.56(17)
C1 B5 B11 B8 -90.2(2)
B3 B5 B11 B8 -34.36(15)
B9 B5 B11 B8 -139.57(16)
C2 B5 B11 B8 -110.31(13)
B12 B9 B11 B5 -138.59(17)
C2 B9 B11 B5 -53.3(2)
B6 B9 B11 B5 -106.19(18)
C1 B9 B11 B5 -28.58(12)
C2 B9 B11 B12 85.3(2)
B6 B9 B11 B12 32.40(16)
B5 B9 B11 B12 138.59(17)
C1 B9 B11 B12 110.01(14)
B12 B9 B11 B13 -34.78(17)
C2 B9 B11 B13 50.5(3)
B6 B9 B11 B13 -2.4(2)
B5 B9 B11 B13 103.81(19)
C1 B9 B11 B13 75.23(18)
B12 B9 B11 B8 -100.12(19)
C2 B9 B11 B8 -14.8(3)
B6 B9 B11 B8 -67.7(2)
B5 B9 B11 B8 38.47(17)
C1 B9 B11 B8 9.9(2)
B3 B8 B11 B5 35.77(16)
B7 B8 B11 B5 102.30(17)
B13 B8 B11 B5 141.77(17)
B3 B8 B11 B9 -5.2(2)
B7 B8 B11 B9 61.4(2)
B13 B8 B11 B9 100.8(2)
B5 B8 B11 B9 -40.93(18)
B3 B8 B11 B12 -72.5(2)
B7 B8 B11 B12 -6.0(2)
B13 B8 B11 B12 33.50(16)
B5 B8 B11 B12 -108.28(19)
B3 B8 B11 B13 -106.00(18)
B7 B8 B11 B13 -39.48(15)
B5 B8 B11 B13 -141.77(17)
C2 B6 B12 B10 104.0(2)
B9 B6 B12 B10 131.81(18)
Sn4 B6 B12 B10 22.55(13)
C2 B6 B12 B13 71.3(3)
B10 B6 B12 B13 -32.64(17)
B9 B6 B12 B13 99.2(2)
Sn4 B6 B12 B13 -10.1(2)
C2 B6 B12 B11 5.6(3)
B10 B6 B12 B11 -98.4(2)
B9 B6 B12 B11 33.43(17)
Sn4 B6 B12 B11 -75.83(19)
C2 B6 B12 B9 -27.9(2)
B10 B6 B12 B9 -131.81(18)
Sn4 B6 B12 B9 -109.26(15)
B13 B10 B12 B6 -145.34(18)
B7 B10 B12 B6 -109.41(18)
Sn4 B10 B12 B6 -34.1(2)
B7 B10 B12 B13 35.93(16)
B6 B10 B12 B13 145.34(18)
Sn4 B10 B12 B13 111.3(2)
B13 B10 B12 B11 -40.18(16)
B7 B10 B12 B11 -4.2(2)
B6 B10 B12 B11 105.16(19)
Sn4 B10 B12 B11 71.1(2)
B13 B10 B12 B9 -101.20(19)
B7 B10 B12 B9 -65.3(2)
B6 B10 B12 B9 44.14(16)
Sn4 B10 B12 B9 10.1(3)
B5 B11 B12 B6 6.9(3)
B9 B11 B12 B6 -35.18(18)
B13 B11 B12 B6 106.6(2)
B8 B11 B12 B6 72.9(2)
B5 B11 B12 B10 -59.6(2)
B9 B11 B12 B10 -101.73(19)
B13 B11 B12 B10 40.03(16)
B8 B11 B12 B10 6.4(2)
B5 B11 B12 B13 -99.7(2)
B9 B11 B12 B13 -141.75(18)
B8 B11 B12 B13 -33.65(16)
B5 B11 B12 B9 42.09(19)
B13 B11 B12 B9 141.75(18)
B8 B11 B12 B9 108.10(19)
B11 B9 B12 B6 142.55(18)
C2 B9 B12 B6 20.76(15)
B5 B9 B12 B6 107.70(17)
C1 B9 B12 B6 57.92(15)
B11 B9 B12 B10 98.24(19)
C2 B9 B12 B10 -23.6(2)
B6 B9 B12 B10 -44.31(17)
B5 B9 B12 B10 63.4(2)
C1 B9 B12 B10 13.6(2)
B11 B9 B12 B13 34.57(16)
C2 B9 B12 B13 -87.23(19)
B6 B9 B12 B13 -107.99(19)
B5 B9 B12 B13 -0.3(2)
C1 B9 B12 B13 -50.07(19)
C2 B9 B12 B11 -121.79(18)
B6 B9 B12 B11 -142.55(18)
B5 B9 B12 B11 -34.85(14)
C1 B9 B12 B11 -84.63(16)
B8 B7 B13 B10 -139.33(18)
B3 B7 B13 B10 -107.05(19)
Sn4 B7 B13 B10 -15.85(18)
B8 B7 B13 B12 -103.18(19)
B10 B7 B13 B12 36.15(17)
B3 B7 B13 B12 -70.9(2)
Sn4 B7 B13 B12 20.3(3)
B10 B7 B13 B8 139.33(18)
B3 B7 B13 B8 32.27(16)
Sn4 B7 B13 B8 123.5(2)
B8 B7 B13 B11 -39.67(16)
B10 B7 B13 B11 99.65(18)
B3 B7 B13 B11 -7.4(2)
Sn4 B7 B13 B11 83.8(2)
B12 B10 B13 B7 139.87(18)
B6 B10 B13 B7 108.75(19)
Sn4 B10 B13 B7 14.53(16)
B7 B10 B13 B12 -139.87(18)
B6 B10 B13 B12 -31.11(17)
Sn4 B10 B13 B12 -125.3(2)
B12 B10 B13 B8 103.34(19)
B7 B10 B13 B8 -36.53(17)
B6 B10 B13 B8 72.2(2)
Sn4 B10 B13 B8 -22.0(3)
B12 B10 B13 B11 40.02(16)
B7 B10 B13 B11 -99.85(18)
B6 B10 B13 B11 8.9(2)
Sn4 B10 B13 B11 -85.3(2)
B6 B12 B13 B7 -3.0(2)
B10 B12 B13 B7 -36.63(16)
B11 B12 B13 B7 97.98(18)
B9 B12 B13 B7 64.4(2)
B6 B12 B13 B10 33.62(17)
B11 B12 B13 B10 134.60(17)
B9 B12 B13 B10 101.00(18)
B6 B12 B13 B8 -67.0(2)
B10 B12 B13 B8 -100.58(18)
B11 B12 B13 B8 34.02(15)
B9 B12 B13 B8 0.4(2)
B6 B12 B13 B11 -101.0(2)
B10 B12 B13 B11 -134.60(17)
B9 B12 B13 B11 -33.61(16)
B3 B8 B13 B7 -34.83(18)
B5 B8 B13 B7 -101.31(17)
B11 B8 B13 B7 -134.99(17)
B3 B8 B13 B10 2.2(3)
B7 B8 B13 B10 37.03(17)
B5 B8 B13 B10 -64.3(2)
B11 B8 B13 B10 -97.96(19)
B3 B8 B13 B12 66.1(2)
B7 B8 B13 B12 100.92(18)
B5 B8 B13 B12 -0.4(2)
B11 B8 B13 B12 -34.07(16)
B3 B8 B13 B11 100.2(2)
B7 B8 B13 B11 134.99(17)
B5 B8 B13 B11 33.69(15)
B5 B11 B13 B7 4.4(2)
B9 B11 B13 B7 -67.6(2)
B12 B11 B13 B7 -103.39(18)
B8 B11 B13 B7 39.47(15)
B5 B11 B13 B10 68.0(2)
B9 B11 B13 B10 -4.0(2)
B12 B11 B13 B10 -39.77(16)
B8 B11 B13 B10 103.09(18)
B5 B11 B13 B12 107.74(19)
B9 B11 B13 B12 35.81(17)
B8 B11 B13 B12 142.86(17)
B5 B11 B13 B8 -35.12(16)
B9 B11 B13 B8 -107.05(19)
B12 B11 B13 B8 -142.86(17)
C1 C2 C3 C4 22.4(2)
B6 C2 C3 C4 -164.64(19)
B9 C2 C3 C4 -84.3(2)
B5 C2 C3 C4 -23.6(3)
Sn4 C2 C3 C4 103.56(16)
C2 C3 C4 C5 -32.4(2)
C2 C1 C5 C4 -17.4(2)
B3 C1 C5 C4 172.63(18)
B5 C1 C5 C4 96.1(2)
B9 C1 C5 C4 35.2(2)
Sn4 C1 C5 C4 -101.34(17)
C3 C4 C5 C1 30.5(2)
N42 Sn4 N41 C40 -179.83(18)
B7 Sn4 N41 C40 -98.99(17)
B10 Sn4 N41 C40 -57.96(17)
B3 Sn4 N41 C40 -114.70(17)
C1 Sn4 N41 C40 -75.5(2)
C2 Sn4 N41 C40 -23.1(2)
B6 Sn4 N41 C40 -28.99(18)
N42 Sn4 N41 C51 8.25(13)
B7 Sn4 N41 C51 89.08(15)
B10 Sn4 N41 C51 130.11(15)
B3 Sn4 N41 C51 73.37(17)
C1 Sn4 N41 C51 112.59(19)
C2 Sn4 N41 C51 164.96(12)
B6 Sn4 N41 C51 159.08(14)
B7 Sn4 N42 C49 81.07(16)
N41 Sn4 N42 C49 179.27(17)
B10 Sn4 N42 C49 108.04(16)
B3 Sn4 N42 C49 40.33(16)
C1 Sn4 N42 C49 21.07(17)
C2 Sn4 N42 C49 24.7(2)
B6 Sn4 N42 C49 87.0(2)
B7 Sn4 N42 C50 -106.02(15)
N41 Sn4 N42 C50 -7.82(13)
B10 Sn4 N42 C50 -79.05(15)
B3 Sn4 N42 C50 -146.76(14)
C1 Sn4 N42 C50 -166.02(13)
C2 Sn4 N42 C50 -162.38(13)
B6 Sn4 N42 C50 -100.07(18)
C51 N41 C40 C41 -1.0(3)
Sn4 N41 C40 C41 -172.94(16)
N41 C40 C41 C42 1.4(3)
C40 C41 C42 C43 -0.5(3)
C41 C42 C43 C51 -0.6(3)
C41 C42 C43 C44 179.2(2)
C42 C43 C44 C45 178.4(2)
C51 C43 C44 C45 -1.7(3)
C43 C44 C45 C46 0.3(3)
C44 C45 C46 C47 -179.5(2)
C44 C45 C46 C50 1.2(3)
C50 C46 C47 C48 0.6(3)
C45 C46 C47 C48 -178.64(19)
C46 C47 C48 C49 0.3(3)
C50 N42 C49 C48 0.2(3)
Sn4 N42 C49 C48 173.10(16)
C47 C48 C49 N42 -0.8(3)
C49 N42 C50 C46 0.8(3)
Sn4 N42 C50 C46 -172.47(14)
C49 N42 C50 C51 -179.78(18)
Sn4 N42 C50 C51 7.0(2)
C47 C46 C50 N42 -1.2(3)
C45 C46 C50 N42 178.09(18)
C47 C46 C50 C51 179.37(18)
C45 C46 C50 C51 -1.3(3)
C40 N41 C51 C43 -0.2(3)
Sn4 N41 C51 C43 172.17(14)
C40 N41 C51 C50 179.41(18)
Sn4 N41 C51 C50 -8.2(2)
C42 C43 C51 N41 1.0(3)
C44 C43 C51 N41 -178.80(18)
C42 C43 C51 C50 -178.58(18)
C44 C43 C51 C50 1.6(3)
N42 C50 C51 N41 0.9(3)
C46 C50 C51 N41 -179.71(17)
N42 C50 C51 C43 -179.51(17)
C46 C50 C51 C43 -0.1(3)
